data_2004573
loop_
_publ_author_name
'Hamodrakas, S. J.'
'Perrakis, A.'
'Antoniadou-Vyzas, E.'

_publ_section_title
;A <i>de novo</i> Designed Possible 5-Lipoxygenase Inhibitor:
 \a-Acetoxy-<i>N</i>-[1-(1-tricyclo[3.3.1.1^3,7^]dec-1-yl)ethyl]benzeneacetamide
;
_journal_issue 3
_journal_name_full 'Acta Crystallographica Section C'
_journal_page_first 677
_journal_page_last 679
_journal_paper_doi 10.1107/S0108270195013084
_journal_volume 52
_journal_year 1996
_chemical_formula_sum 'C22 H29 N O3'
_chemical_formula_weight 355.46
_chemical_name_systematic
;
 ?
;
_space_group_IT_number 15
_symmetry_cell_setting monoclinic
_symmetry_space_group_name_Hall '-C 2yc'
_symmetry_space_group_name_H-M 'C 1 2/c 1'
_audit_creation_method SHELXL
_cell_angle_alpha 90.0
_cell_angle_beta 97.00(10)
_cell_angle_gamma 90.0
_cell_formula_units_Z 8
_cell_length_a 38.40(5)
_cell_length_b 11.00(5)
_cell_length_c 9.60(5)
_cell_measurement_reflns_used all
_cell_measurement_temperature 293(2)
_cell_measurement_theta_max 24.56
_cell_measurement_theta_min 1.38
_cell_volume 4025(3)
_computing_cell_refinement 'DENZO SCALEPACK (Otkinowski, 1993)'
_computing_data_collection 'MAR software'
_computing_data_reduction 'DENZO SCALEPACK'
_computing_molecular_graphics 'ORTEPII (Johnson, 1976)'
_computing_structure_refinement 'SHELXL93 (Sheldrick, 1993)'
_computing_structure_solution 'SHELXS86 (Sheldrick, 1985)'
_diffrn_ambient_temperature 293(2)
_diffrn_measurement_device 'MAR image-plate area-detector'
_diffrn_measurement_method Rotation
_diffrn_radiation_monochromator 'Silicon crystal (111) monochromator'
_diffrn_radiation_source Synchrotron
_diffrn_radiation_type Monochromatic
_diffrn_radiation_wavelength 0.92000
_diffrn_reflns_av_R_equivalents 0.053
_diffrn_reflns_av_sigmaI/netI 0.095
_diffrn_reflns_limit_h_max 34
_diffrn_reflns_limit_h_min 0
_diffrn_reflns_limit_k_max 9
_diffrn_reflns_limit_k_min 0
_diffrn_reflns_limit_l_max 7
_diffrn_reflns_limit_l_min -7
_diffrn_reflns_number 4307
_diffrn_reflns_theta_max 24.56
_diffrn_reflns_theta_min 1.38
_diffrn_standards_decay_% 'Not applicable'
_diffrn_standards_interval_count 'Not applicable'
_diffrn_standards_interval_time 'Not applicable'
_diffrn_standards_number 'Not applicable'
_exptl_absorpt_coefficient_mu 0.077
_exptl_absorpt_correction_type none
_exptl_crystal_colour Transparent
_exptl_crystal_density_diffrn 1.173
_exptl_crystal_density_meas ?
_exptl_crystal_description 'long thin needle'
_exptl_crystal_F_000 1536
_exptl_crystal_size_max 2.00
_exptl_crystal_size_mid 0.05
_exptl_crystal_size_min 0.05
_refine_diff_density_max 0.155
_refine_diff_density_min -0.189
_refine_ls_extinction_method none
_refine_ls_goodness_of_fit_all 0.938
_refine_ls_goodness_of_fit_obs 0.947
_refine_ls_hydrogen_treatment noref
_refine_ls_matrix_type full
_refine_ls_number_parameters 236
_refine_ls_number_reflns 1418
_refine_ls_number_restraints 0
_refine_ls_restrained_S_all 2.348
_refine_ls_restrained_S_obs 0.947
_refine_ls_R_factor_all 0.0682
_refine_ls_R_factor_obs 0.0442
_refine_ls_shift/esd_max 0.000
_refine_ls_shift/esd_mean 0.000
_refine_ls_structure_factor_coef Fsqd
_refine_ls_weighting_scheme
;
calc w = 1/[\s^2^(F~o~^2^) + (0.0358P)^2^ + 6.2140P]
where P = (F~o~^2^ + 2F~c~^2^)/3
;
_refine_ls_wR_factor_all 0.2770
_refine_ls_wR_factor_obs 0.1050
_reflns_number_observed 1286
_reflns_number_total 1427
_reflns_observed_criterion >2sigma(I)
_cod_data_source_file as1211.cif
_cod_data_source_block d176_30
_cod_depositor_comments
;
The following automatic conversions were performed:

'_exptl_crystal_density_meas' value 'not measured' was changed to '?'
- the value is perceived as not measured.

Automatic conversion script
Id: cif_fix_values 3008 2015-01-20 13:52:24Z robertas 
;
_cod_original_cell_volume 403E1(3)
_cod_original_sg_symbol_H-M 'C 2/c'
_cod_original_formula_sum 'C22 H29 N1 O3'
_cod_database_code 2004573
_cod_database_fobs_code 2004573

loop_
_symmetry_equiv_pos_as_xyz
'x, y, z'
'-x, y, -z+1/2'
'x+1/2, y+1/2, z'
'-x+1/2, y+1/2, -z+1/2'
'-x, -y, -z'
'x, -y, z-1/2'
'-x+1/2, -y+1/2, -z'
'x+1/2, -y+1/2, z-1/2'

loop_
_atom_site_aniso_label
_atom_site_aniso_U_11
_atom_site_aniso_U_22
_atom_site_aniso_U_33
_atom_site_aniso_U_12
_atom_site_aniso_U_13
_atom_site_aniso_U_23
O1 0.0459(14) 0.075(2) 0.032(2) -0.0084(10) 0.0094(11) -0.0029(11)
O2 0.0367(15) 0.073(2) 0.073(2) -0.0117(12) 0.0143(11) -0.0118(13)
O3 0.077(2) 0.078(2) 0.111(2) -0.029(2) 0.022(2) -0.023(2)
C1 0.030(2) 0.055(3) 0.046(2) -0.004(2) 0.010(2) -0.004(2)
C8 0.033(2) 0.053(3) 0.062(3) 0.008(2) 0.009(2) -0.006(2)
C20 0.097(3) 0.068(4) 0.108(4) 0.010(3) 0.022(3) 0.018(3)
C7 0.062(3) 0.130(4) 0.120(4) -0.041(3) 0.021(3) -0.008(3)
C19 0.078(3) 0.052(3) 0.079(3) 0.010(2) 0.017(2) 0.005(2)
C21 0.070(3) 0.053(3) 0.166(5) 0.006(2) 0.018(3) -0.007(4)
C23 0.080(3) 0.069(4) 0.105(4) -0.006(2) 0.043(2) -0.021(3)
C22 0.090(3) 0.077(4) 0.157(6) -0.005(3) 0.054(3) -0.051(4)
C6 0.039(3) 0.093(4) 0.074(3) -0.028(3) 0.009(2) -0.011(3)
N3 0.036(2) 0.045(2) 0.032(2) 0.0062(11) 0.0072(14) -0.0003(11)
C4 0.028(2) 0.041(2) 0.043(2) -0.003(2) 0.0039(14) 0.0007(14)
C5 0.055(2) 0.048(2) 0.071(3) -0.009(2) 0.015(2) -0.004(2)
C11 0.032(2) 0.051(2) 0.055(2) 0.0014(15) 0.0022(14) 0.003(2)
C18 0.066(2) 0.042(2) 0.089(4) 0.005(2) -0.006(2) -0.012(2)
C9 0.028(2) 0.035(2) 0.036(2) -0.0002(14) 0.0045(13) 0.0003(14)
C10 0.054(2) 0.041(2) 0.047(3) 0.012(2) 0.0031(15) -0.001(2)
C14 0.066(3) 0.054(2) 0.074(3) 0.019(2) 0.021(2) 0.000(2)
C17 0.054(2) 0.040(3) 0.076(3) -0.005(2) 0.012(2) 0.010(2)
C12 0.036(2) 0.046(2) 0.059(2) -0.003(2) 0.0073(14) 0.003(2)
C15 0.037(2) 0.061(3) 0.070(3) 0.014(2) 0.002(2) 0.009(2)
C13 0.071(3) 0.049(3) 0.049(3) 0.017(2) 0.004(2) -0.006(2)
C16 0.064(2) 0.052(2) 0.073(3) 0.013(2) 0.005(2) 0.018(2)
C2 0.035(2) 0.041(2) 0.035(3) -0.0069(14) 0.007(2) -0.007(2)

loop_
_atom_site_label
_atom_site_occupancy
_atom_site_fract_x
_atom_site_fract_y
_atom_site_fract_z
_atom_site_U_iso_or_equiv
_atom_site_thermal_displace_type
_atom_site_calc_flag
_atom_site_refinement_flags
_atom_site_type_symbol
O1 1 0.35962(5) 0.9898(2) 0.2126(3) 0.0506(7) Uani d . O
O2 1 0.29393(5) 1.0143(3) 0.0791(2) 0.0605(8) Uani d . O
O3 1 0.30391(7) 0.8249(3) 0.0173(3) 0.0878(10) Uani d . O
C1 1 0.32250(7) 1.0527(3) 0.0082(3) 0.0432(9) Uani d . C
H10 1 0.31957(7) 1.0223(3) -0.0884(3) 0.076(2) Uiso calc R H
C8 1 0.32286(7) 1.1876(3) 0.0086(4) 0.0491(10) Uani d . C
C20 1 0.33692(11) 1.3715(5) -0.0986(6) 0.0901(13) Uani d . C
H19 1 0.34536(11) 1.4117(5) -0.1729(6) 0.076(2) Uiso calc R H
C7 1 0.25855(10) 0.8658(4) 0.1579(5) 0.103(2) Uani d . C
H201 1 0.24974(10) 0.9387(4) 0.1959(5) 0.076(2) Uiso calc R H
H202 1 0.26687(10) 0.8116(4) 0.2330(5) 0.076(2) Uiso calc R H
H203 1 0.24010(10) 0.8270(4) 0.0973(5) 0.076(2) Uiso calc R H
C19 1 0.33498(9) 1.2482(4) -0.0988(4) 0.0693(11) Uani d . C
H21 1 0.34207(9) 1.2048(4) -0.1735(4) 0.076(2) Uiso calc R H
C21 1 0.32667(12) 1.4357(4) 0.0085(8) 0.0960(15) Uani d . C
H22 1 0.32756(12) 1.5202(4) 0.0076(8) 0.076(2) Uiso calc R H
C23 1 0.31329(9) 1.2533(5) 0.1187(5) 0.0820(13) Uani d . C
H23 1 0.30556(9) 1.2135(5) 0.1947(5) 0.076(2) Uiso calc R H
C22 1 0.31507(11) 1.3767(6) 0.1172(7) 0.105(2) Uani d . C
H24 1 0.30823(11) 1.4210(6) 0.1918(7) 0.076(2) Uiso calc R H
C6 1 0.28749(9) 0.8963(6) 0.0775(4) 0.0689(12) Uani d . C
N3 1 0.38187(6) 0.9913(2) 0.0066(2) 0.0374(8) Uani d . N
H3 1 0.37679(6) 0.9988(2) -0.0827(2) 0.076(2) Uiso calc R H
C4 1 0.41785(7) 0.9636(3) 0.0618(3) 0.0373(9) Uani d . C
H4 1 0.41940(7) 0.9680(3) 0.1643(3) 0.076(2) Uiso calc R H
C5 1 0.44116(8) 1.0624(3) 0.0154(3) 0.0574(10) Uani d . C
H61 1 0.43296(8) 1.1401(3) 0.0431(3) 0.076(2) Uiso calc R H
H62 1 0.44056(8) 1.0600(3) -0.0848(3) 0.076(2) Uiso calc R H
H63 1 0.46479(8) 1.0499(3) 0.0585(3) 0.076(2) Uiso calc R H
C11 1 0.46488(7) 0.8062(3) 0.0913(3) 0.0461(9) Uani d . C
H71 1 0.48119(7) 0.8619(3) 0.0552(3) 0.076(2) Uiso calc R H
H72 1 0.46643(7) 0.8176(3) 0.1920(3) 0.076(2) Uiso calc R H
C18 1 0.41083(9) 0.5995(3) -0.1039(4) 0.0668(11) Uani d . C
H81 1 0.41655(9) 0.5162(3) -0.1254(4) 0.076(2) Uiso calc R H
H82 1 0.38705(9) 0.6159(3) -0.1463(4) 0.076(2) Uiso calc R H
C9 1 0.42779(6) 0.8343(2) 0.0246(3) 0.0328(9) Uani d . C
C10 1 0.42589(8) 0.8141(3) -0.1324(3) 0.0476(10) Uani d . C
H111 1 0.40225(8) 0.8303(3) -0.1764(3) 0.076(2) Uiso calc R H
H112 1 0.44167(8) 0.8700(3) -0.1715(3) 0.076(2) Uiso calc R H
C14 1 0.47280(8) 0.6598(3) -0.0965(4) 0.0636(11) Uani d . C
H121 1 0.47934(8) 0.5771(3) -0.1170(4) 0.076(2) Uiso calc R H
H122 1 0.48903(8) 0.7146(3) -0.1345(4) 0.076(2) Uiso calc R H
C17 1 0.41327(8) 0.6159(3) 0.0530(4) 0.0564(10) Uani d . C
H13 1 0.39711(8) 0.5595(3) 0.0912(4) 0.076(2) Uiso calc R H
C12 1 0.40327(7) 0.7450(3) 0.0842(3) 0.0470(9) Uani d . C
H141 1 0.40451(7) 0.7563(3) 0.1849(3) 0.076(2) Uiso calc R H
H142 1 0.37932(7) 0.7604(3) 0.0432(3) 0.076(2) Uiso calc R H
C15 1 0.47474(8) 0.6773(3) 0.0599(4) 0.0565(10) Uani d . C
H15 1 0.49875(8) 0.6614(3) 0.1033(4) 0.076(2) Uiso calc R H
C13 1 0.43588(9) 0.6850(3) -0.1634(4) 0.0566(10) Uani d . C
H16 1 0.43446(9) 0.6733(3) -0.2651(4) 0.076(2) Uiso calc R H
C16 1 0.45016(8) 0.5909(3) 0.1188(4) 0.0632(11) Uani d . C
H181 1 0.45173(8) 0.6009(3) 0.2198(4) 0.076(2) Uiso calc R H
H182 1 0.45656(8) 0.5078(3) 0.0994(4) 0.076(2) Uiso calc R H
C2 1 0.35655(7) 1.0057(2) 0.0863(5) 0.0366(9) Uani d . C

loop_
_atom_type_symbol
_atom_type_description
_atom_type_scat_dispersion_real
_atom_type_scat_dispersion_imag
_atom_type_scat_source
C C 0.0033 0.0016 'International Tables Vol C Tables 4.2.6.8 and 6.1.1.4'
H H 0.0000 0.0000 'International Tables Vol C Tables 4.2.6.8 and 6.1.1.4'
N N 0.0061 0.0033 'International Tables Vol C Tables 4.2.6.8 and 6.1.1.4'
O O 0.0106 0.0060 'International Tables Vol C Tables 4.2.6.8 and 6.1.1.4'

loop_
_geom_angle_atom_site_label_1
_geom_angle_atom_site_label_2
_geom_angle_atom_site_label_3
_geom_angle
_geom_angle_publ_flag
C6 O2 C1 116.1(3) yes
O2 C1 C8 107.7(3) yes
O2 C1 C2 109.3(3) yes
C8 C1 C2 109.4(2) yes
C19 C8 C23 118.5(5) no
C19 C8 C1 119.6(4) yes
C23 C8 C1 121.8(4) yes
C21 C20 C19 120.3(4) no
C8 C19 C20 120.9(4) no
C20 C21 C22 119.6(5) no
C22 C23 C8 120.1(4) no
C21 C22 C23 120.7(4) no
O3 C6 O2 122.7(4) yes
O3 C6 C7 125.5(5) yes
O2 C6 C7 111.8(5) yes
C2 N3 C4 123.4(4) yes
N3 C4 C5 108.3(3) yes
N3 C4 C9 111.4(2) yes
C5 C4 C9 115.4(3) yes
C15 C11 C9 110.6(3) yes
C13 C18 C17 109.8(3) yes
C10 C9 C12 108.8(3) yes
C10 C9 C11 108.5(3) yes
C12 C9 C11 107.6(3) yes
C10 C9 C4 112.7(2) yes
C12 C9 C4 109.3(3) yes
C11 C9 C4 109.8(2) yes
C13 C10 C9 110.5(2) yes
C15 C14 C13 109.3(3) yes
C16 C17 C18 109.8(3) yes
C16 C17 C12 109.7(3) yes
C18 C17 C12 108.9(3) yes
C17 C12 C9 110.4(3) yes
C16 C15 C11 109.7(4) yes
C16 C15 C14 109.7(3) yes
C11 C15 C14 109.6(3) yes
C18 C13 C14 109.5(3) yes
C18 C13 C10 108.8(4) yes
C14 C13 C10 109.7(3) yes
C15 C16 C17 109.3(3) yes
O1 C2 N3 125.0(3) yes
O1 C2 C1 121.0(3) yes
N3 C2 C1 114.0(4) yes

loop_
_geom_bond_atom_site_label_1
_geom_bond_atom_site_label_2
_geom_bond_distance
_geom_bond_publ_flag
O1 C2 1.216(7) yes
O2 C6 1.321(8) yes
O2 C1 1.424(4) yes
O3 C6 1.199(5) yes
C1 C8 1.484(8) yes
C1 C2 1.517(5) yes
C8 C19 1.357(7) no
C8 C23 1.367(7) no
C20 C21 1.345(8) no
C20 C19 1.358(8) no
C7 C6 1.467(6) yes
C21 C22 1.350(8) no
C23 C22 1.360(9) no
N3 C2 1.318(5) yes
N3 C4 1.451(4) yes
C4 C5 1.509(5) yes
C4 C9 1.526(7) yes
C11 C15 1.507(7) yes
C11 C9 1.520(4) yes
C18 C13 1.506(6) yes
C18 C17 1.508(9) yes
C9 C10 1.517(9) yes
C9 C12 1.519(5) yes
C10 C13 1.510(7) yes
C14 C15 1.507(9) yes
C14 C13 1.509(5) yes
C17 C16 1.505(5) yes
C17 C12 1.511(7) yes
C15 C16 1.498(6) yes

loop_
_geom_torsion_atom_site_label_1
_geom_torsion_atom_site_label_2
_geom_torsion_atom_site_label_3
_geom_torsion_atom_site_label_4
_geom_torsion
_geom_torsion_publ_flag
C6 O2 C1 C8 173.9(3) yes
C6 O2 C1 C2 -67.3(4) yes
O2 C1 C8 C19 -149.6(3) yes
C2 C1 C8 C19 91.7(4) yes
O2 C1 C8 C23 34.5(4) no
C2 C1 C8 C23 -84.2(4) no
C23 C8 C19 C20 -1.3(5) no
C1 O2 C6 O3 -1.9(5) yes
C1 O2 C6 C7 177.7(3) no
C2 N3 C4 C5 -121.8(3) yes
C2 N3 C4 C9 110.3(3) yes
C15 C11 C9 C10 -58.4(3) yes
C15 C11 C9 C12 59.2(4) yes
C15 C11 C9 C4 178.0(2) yes
N3 C4 C9 C10 62.2(3) yes
C5 C4 C9 C10 -61.8(3) no
N3 C4 C9 C12 -58.9(4) yes
C5 C4 C9 C12 177.1(2) no
N3 C4 C9 C11 -176.7(2) yes
C5 C4 C9 C11 59.3(4) no
C4 N3 C2 O1 -5.1(4) no
C4 N3 C2 C1 171.2(2) yes
O2 C1 C2 O1 -29.8(4) no
C8 C1 C2 O1 87.9(3) no
O2 C1 C2 N3 153.7(3) yes
C8 C1 C2 N3 -88.6(3) yes
C1 C8 C19 C20 -177.4(3) no
C21 C20 C19 C8 -0.2(6) no
C19 C20 C21 C22 1.3(6) no
C19 C8 C23 C22 1.9(5) no
C1 C8 C23 C22 177.8(3) no
C20 C21 C22 C23 -0.7(7) no
C8 C23 C22 C21 -0.9(6) no
C12 C9 C10 C13 -58.5(4) no
C11 C9 C10 C13 58.3(3) no
C4 C9 C10 C13 -179.9(2) no
C13 C18 C17 C16 -59.2(4) no
C13 C18 C17 C12 61.0(4) no
C16 C17 C12 C9 60.3(4) no
C18 C17 C12 C9 -59.8(4) no
C10 C9 C12 C17 58.4(3) no
C11 C9 C12 C17 -59.0(4) no
C4 C9 C12 C17 -178.2(2) no
C9 C11 C15 C16 -60.6(4) no
C9 C11 C15 C14 59.9(3) no
C13 C14 C15 C16 60.5(4) no
C13 C14 C15 C11 -60.0(3) no
C17 C18 C13 C14 59.0(4) no
C17 C18 C13 C10 -61.0(3) no
C15 C14 C13 C18 -59.4(4) no
C15 C14 C13 C10 60.0(4) no
C9 C10 C13 C18 60.0(4) no
C9 C10 C13 C14 -59.8(4) no
C11 C15 C16 C17 59.9(4) no
C14 C15 C16 C17 -60.6(4) no
C18 C17 C16 C15 59.8(4) no
C12 C17 C16 C15 -59.9(5) no
